data_4065901
loop_
_publ_author_name
'Torker, Sebastian'
'M\"uller, Andre'
'Sigrist, Raphael'
'Chen, Peter'

_publ_section_title
;
 Tuning the Steric Properties of a Metathesis Catalyst for
 Copolymerization of Norbornene and Cyclooctene toward Complete
 Alternation
;
_journal_issue 12
_journal_name_full Organometallics
_journal_page_first 2735
_journal_paper_doi 10.1021/om100185g
_journal_volume 29
_journal_year 2010
_chemical_compound_source 'LOC ETH Zurich'
_chemical_formula_moiety 'C54 H60 O3 P2 Ru , C H2 Cl2'
_chemical_formula_sum 'C55 H62 Cl2 O3 P2 Ru'
_chemical_formula_weight 1005.022
_chemical_name_systematic
;
 ?
;
_space_group_IT_number 14
_symmetry_cell_setting monoclinic
_symmetry_space_group_name_Hall '-P 2yn'
_symmetry_space_group_name_H-M 'P 1 21/n 1'
_atom_sites_solution_primary direct
_atom_sites_solution_secondary difmap
_audit_creation_method maXus
_cell_angle_alpha 90.00
_cell_angle_beta 95.7919(10)
_cell_angle_gamma 90.00
_cell_formula_units_Z 4
_cell_length_a 15.5132(3)
_cell_length_b 19.3796(4)
_cell_length_c 15.9391(3)
_cell_measurement_reflns_used 44702
_cell_measurement_temperature 173
_cell_measurement_theta_max 27.485
_cell_measurement_theta_min 2.425
_cell_volume 4767.46(16)
_computing_cell_refinement 'HKL Scalepack (Otwinowski & Minor 1997)'
_computing_data_collection KappaCCD
_computing_data_reduction 'Denzo and Scalepak (Otwinowski & Minor, 1997)'
_computing_structure_refinement 'SHELXL-97 (Sheldrick, 1997)'
_computing_structure_solution 'SIR97(Altomare et al., J. Appl. Cryst.,1999)'
_diffrn_ambient_temperature 173
_diffrn_measured_fraction_theta_full 0.997
_diffrn_measured_fraction_theta_max 0.997
_diffrn_measurement_device KappaCCD
_diffrn_measurement_method CCD
_diffrn_orient_matrix_type X=UH
_diffrn_orient_matrix_UB_11 0.03763
_diffrn_orient_matrix_UB_12 -0.00177
_diffrn_orient_matrix_UB_13 -0.05272
_diffrn_orient_matrix_UB_21 0.01047
_diffrn_orient_matrix_UB_22 0.05019
_diffrn_orient_matrix_UB_23 0.00579
_diffrn_orient_matrix_UB_31 0.05316
_diffrn_orient_matrix_UB_32 -0.01462
_diffrn_orient_matrix_UB_33 0.03061
_diffrn_radiation_source 'fine-focus sealed tube'
_diffrn_radiation_type ' MoK\a'
_diffrn_radiation_wavelength_id all
_diffrn_reflns_av_R_equivalents 0.075
_diffrn_reflns_limit_h_max 20
_diffrn_reflns_limit_h_min -20
_diffrn_reflns_limit_k_max 21
_diffrn_reflns_limit_k_min -25
_diffrn_reflns_limit_l_max 20
_diffrn_reflns_limit_l_min -20
_diffrn_reflns_number 42642
_diffrn_reflns_theta_full 27.48
_diffrn_reflns_theta_max 27.48
_diffrn_reflns_theta_min 2.46
_exptl_absorpt_coefficient_mu 0.552
_exptl_absorpt_correction_T_max 0.985
_exptl_absorpt_correction_T_min 0.894
_exptl_absorpt_correction_type multi-scan
_exptl_absorpt_process_details
;
multi-scan from symmetry-related measurements
 Sortav (Blessing 1995)
;
_exptl_crystal_colour 'dark red'
_exptl_crystal_density_diffrn 1.400
_exptl_crystal_density_method 'not measured'
_exptl_crystal_description plate
_exptl_crystal_F_000 2096.0
_exptl_crystal_size_max .195
_exptl_crystal_size_mid .195
_exptl_crystal_size_min .03
_refine_diff_density_max 2.166
_refine_diff_density_min -1.525
_refine_diff_density_rms 0.118
_refine_ls_extinction_method none
_refine_ls_goodness_of_fit_ref 1.347
_refine_ls_hydrogen_treatment constr
_refine_ls_matrix_type full
_refine_ls_number_parameters 568
_refine_ls_number_reflns 10905
_refine_ls_number_restraints 0
_refine_ls_restrained_S_all 1.347
_refine_ls_R_factor_all 0.0964
_refine_ls_R_factor_gt 0.0691
_refine_ls_shift/su_max 0.001
_refine_ls_shift/su_mean 0.000
_refine_ls_structure_factor_coef Fsqd
_refine_ls_weighting_details 'calc w=1/[\s^2^(Fo^2^)+ (0.1000P)^2^+0.0000P] where P=(Fo^2^+2Fc^2^)/3'
_refine_ls_weighting_scheme calc
_refine_ls_wR_factor_gt 0.1945
_refine_ls_wR_factor_ref 0.2121
_reflns_number_gt 7920
_reflns_number_total 10905
_reflns_threshold_expression >2sigma(I)
_cod_data_source_file om100185g_si_002.cif
_cod_data_source_block Complex_8b1
_cod_depositor_comments
;
The following automatic conversions were performed:

'_symmetry_cell_setting' value 'Monoclinic' changed to 'monoclinic'
according to /home/saulius/struct/CIF-dictionaries/cif_core.dic
dictionary named 'cif_core.dic' version 2.4.1 from 2010-06-29.

Automatic conversion script
Id: cif_fix_values 1715 2011-07-08 13:25:40Z adriana 
;
_cod_original_cell_volume 4767.5(2)
_cod_original_sg_symbol_H-M 'P 21/n        '
_cod_original_formula_sum 'C55 H62 Cl2 O3 P2 Ru '
_cod_database_code 4065901

loop_
_symmetry_equiv_pos_as_xyz
+X,+Y,+Z
-X,-Y,-Z
'-X+ 1/2,+Y+ 1/2,-Z+ 1/2'
'+X+ 1/2,-Y+ 1/2,+Z+ 1/2'

loop_
_atom_site_label
_atom_site_type_symbol
_atom_site_fract_x
_atom_site_fract_y
_atom_site_fract_z
_atom_site_U_iso_or_equiv
_atom_site_adp_type
_atom_site_occupancy
_atom_site_symmetry_multiplicity
_atom_site_calc_flag
_atom_site_refinement_flags
Ru1 Ru 0.92068(2) 0.245859(16) 0.19182(2) 0.02524(14) Uani 1 1 d .
P2 P 1.00624(7) 0.17541(5) 0.28734(7) 0.0264(3) Uani 1 1 d .
P26 P 0.93405(8) 0.35368(6) 0.24795(6) 0.0273(3) Uani 1 1 d .
O9 O 1.0374(2) 0.23210(18) 0.1291(2) 0.0368(8) Uani 1 1 d .
O33 O 0.8792(2) 0.30010(16) 0.08509(18) 0.0338(7) Uani 1 1 d .
O56 O 0.8617(2) 0.15720(16) 0.11216(18) 0.0338(7) Uani 1 1 d .
Cl61 Cl 1.0167(2) 0.23826(15) -0.1338(2) 0.1503(16) Uani 1 1 d .
Cl62 Cl 1.07802(18) 0.36919(12) -0.07406(12) 0.0974(8) Uani 1 1 d .
C3 C 1.1136(3) 0.1899(2) 0.2556(3) 0.0309(9) Uani 1 1 d .
C4 C 1.1103(3) 0.2138(2) 0.1712(3) 0.0348(10) Uani 1 1 d .
C5 C 1.1896(4) 0.2189(3) 0.1355(3) 0.0477(13) Uani 1 1 d .
C6 C 1.2667(4) 0.2049(3) 0.1820(4) 0.0534(15) Uani 1 1 d .
C7 C 1.2698(3) 0.1842(3) 0.2659(4) 0.0473(13) Uani 1 1 d .
C8 C 1.1939(3) 0.1752(2) 0.3008(3) 0.0403(11) Uani 1 1 d .
C10 C 1.0059(3) 0.1736(3) 0.4051(3) 0.0479(14) Uani 1 1 d .
C11 C 1.0594(4) 0.2321(3) 0.4466(3) 0.0469(14) Uani 1 1 d .
C12 C 1.0545(5) 0.2330(3) 0.5431(3) 0.0555(16) Uani 1 1 d .
C13 C 1.0937(4) 0.1643(3) 0.5787(4) 0.0584(15) Uani 1 1 d .
C14 C 1.0445(4) 0.1017(3) 0.5386(4) 0.0546(15) Uani 1 1 d .
C15 C 0.9512(5) 0.1034(4) 0.5584(4) 0.0650(17) Uani 1 1 d .
C16 C 0.9090(4) 0.1736(4) 0.5244(3) 0.0655(19) Uani 1 1 d .
C17 C 0.9134(4) 0.1765(3) 0.4291(3) 0.0559(16) Uani 1 1 d .
C18 C 0.9613(5) 0.2324(3) 0.5641(4) 0.0630(19) Uani 1 1 d .
C19 C 1.0467(4) 0.1019(3) 0.4434(4) 0.0520(14) Uani 1 1 d .
C20 C 0.9897(3) 0.0830(2) 0.2618(4) 0.0439(12) Uani 1 1 d .
C21 C 0.9067(4) 0.0530(3) 0.2626(4) 0.0534(14) Uani 1 1 d .
C22 C 0.8947(4) -0.0194(3) 0.2394(4) 0.0541(14) Uani 1 1 d .
C23 C 0.9606(5) -0.0557(3) 0.2167(4) 0.0627(17) Uani 1 1 d .
C24 C 1.0400(5) -0.0272(3) 0.2126(4) 0.0618(17) Uani 1 1 d .
C25 C 1.0527(4) 0.0435(3) 0.2309(4) 0.0565(15) Uani 1 1 d .
C33 C 1.0538(3) 0.4064(3) 0.1476(3) 0.0386(11) Uani 1 1 d .
C27 C 0.8613(3) 0.3987(2) 0.1700(3) 0.0332(10) Uani 1 1 d .
C28 C 0.8249(3) 0.4646(2) 0.1770(3) 0.0376(11) Uani 1 1 d .
C29 C 0.7811(3) 0.4969(3) 0.1091(3) 0.0447(12) Uani 1 1 d .
C30 C 0.7717(4) 0.4630(3) 0.0314(3) 0.0445(13) Uani 1 1 d .
C31 C 0.8055(3) 0.3973(3) 0.0231(3) 0.0401(11) Uani 1 1 d .
C32 C 0.8487(3) 0.3634(2) 0.0921(3) 0.0316(10) Uani 1 1 d .
C34 C 1.0373(3) 0.4045(2) 0.2425(3) 0.0313(10) Uani 1 1 d .
C35 C 1.1161(3) 0.3691(2) 0.2925(3) 0.0331(10) Uani 1 1 d .
C36 C 1.1998(4) 0.4091(3) 0.2788(3) 0.0427(12) Uani 1 1 d .
C37 C 1.1909(4) 0.4829(3) 0.3125(3) 0.0435(12) Uani 1 1 d .
C38 C 1.1150(4) 0.5184(3) 0.2629(3) 0.0431(12) Uani 1 1 d .
C39 C 1.1294(4) 0.5205(3) 0.1684(3) 0.0486(14) Uani 1 1 d .
C40 C 1.1371(4) 0.4465(3) 0.1369(3) 0.0437(12) Uani 1 1 d .
C41 C 1.2139(4) 0.4105(3) 0.1852(3) 0.0472(13) Uani 1 1 d .
C42 C 1.0316(3) 0.4798(2) 0.2737(3) 0.0374(11) Uani 1 1 d .
C43 C 0.8904(3) 0.3758(2) 0.3481(3) 0.0323(10) Uani 1 1 d .
C44 C 0.9412(3) 0.3902(2) 0.4234(3) 0.0375(11) Uani 1 1 d .
C45 C 0.9024(4) 0.4052(3) 0.4959(3) 0.0481(13) Uani 1 1 d .
C46 C 0.8132(4) 0.4047(3) 0.4953(3) 0.0474(13) Uani 1 1 d .
C47 C 0.7626(4) 0.3900(3) 0.4228(3) 0.0426(12) Uani 1 1 d .
C48 C 0.8001(3) 0.3765(2) 0.3480(3) 0.0377(11) Uani 1 1 d .
C49 C 0.8167(3) 0.2318(2) 0.2403(3) 0.0284(9) Uani 1 1 d .
C50 C 0.7557(3) 0.1815(2) 0.2014(3) 0.0298(9) Uani 1 1 d .
C51 C 0.6748(3) 0.1689(2) 0.2296(3) 0.0347(10) Uani 1 1 d .
C52 C 0.6179(4) 0.1217(3) 0.1901(3) 0.0450(12) Uani 1 1 d .
C53 C 0.6436(4) 0.0833(3) 0.1235(4) 0.0474(13) Uani 1 1 d .
C54 C 0.7242(4) 0.0931(2) 0.0947(3) 0.0408(12) Uani 1 1 d .
C55 C 0.7792(3) 0.1432(2) 0.1326(3) 0.0324(10) Uani 1 1 d .
C57 C 0.8881(4) 0.1468(3) 0.0272(3) 0.0589(17) Uani 1 1 d .
C58 C 0.8210(5) 0.1779(4) -0.0391(4) 0.084(3) Uani 1 1 d .
C59 C 0.9106(6) 0.0710(4) 0.0132(5) 0.096(3) Uani 1 1 d .
C60 C 1.0125(5) 0.2992(4) -0.0584(4) 0.0681(19) Uani 1 1 d .
H5 H 1.1894 0.2326 0.0776 0.057 Uiso 1 1 d R
H6 H 1.3200 0.2086 0.1566 0.064 Uiso 1 1 d R
H7 H 1.3249 0.1770 0.2979 0.057 Uiso 1 1 d R
H8 H 1.1956 0.1587 0.3578 0.048 Uiso 1 1 d R
H11A H 1.1188 0.2264 0.4358 0.056 Uiso 1 1 d R
H11B H 1.0378 0.2751 0.4232 0.056 Uiso 1 1 d R
H12 H 1.0863 0.2712 0.5690 0.067 Uiso 1 1 d R
H13A H 1.1531 0.1615 0.5670 0.070 Uiso 1 1 d R
H13B H 1.0908 0.1628 0.6385 0.070 Uiso 1 1 d R
H14 H 1.0719 0.0604 0.5614 0.065 Uiso 1 1 d R
H15A H 0.9204 0.0653 0.5312 0.078 Uiso 1 1 d R
H15B H 0.9492 0.1001 0.6183 0.078 Uiso 1 1 d R
H16 H 0.8499 0.1773 0.5367 0.079 Uiso 1 1 d R
H17A H 0.8872 0.2187 0.4080 0.067 Uiso 1 1 d R
H17B H 0.8814 0.1380 0.4041 0.067 Uiso 1 1 d R
H18A H 0.9604 0.2279 0.6239 0.076 Uiso 1 1 d R
H18B H 0.9330 0.2745 0.5453 0.076 Uiso 1 1 d R
H19A H 1.0127 0.0641 0.4193 0.062 Uiso 1 1 d R
H19B H 1.1052 0.0976 0.4294 0.062 Uiso 1 1 d R
H21 H 0.8591 0.0805 0.2775 0.064 Uiso 1 1 d R
H22 H 0.8390 -0.0406 0.2405 0.065 Uiso 1 1 d R
H23 H 0.9541 -0.1038 0.2030 0.075 Uiso 1 1 d R
H24 H 1.0869 -0.0551 0.1970 0.074 Uiso 1 1 d R
H25 H 1.1072 0.0639 0.2214 0.068 Uiso 1 1 d R
H33A H 1.0598 0.3601 0.1276 0.046 Uiso 1 1 d R
H33B H 1.0060 0.4285 0.1153 0.046 Uiso 1 1 d R
H28 H 0.8303 0.4876 0.2307 0.045 Uiso 1 1 d R
H29 H 0.7581 0.5424 0.1152 0.054 Uiso 1 1 d R
H30 H 0.7414 0.4852 -0.0167 0.053 Uiso 1 1 d R
H31 H 0.7992 0.3743 -0.0305 0.048 Uiso 1 1 d R
H35A H 1.1081 0.3686 0.3514 0.040 Uiso 1 1 d R
H35B H 1.1208 0.3226 0.2727 0.040 Uiso 1 1 d R
H36 H 1.2487 0.3870 0.3093 0.051 Uiso 1 1 d R
H37A H 1.1808 0.4812 0.3709 0.052 Uiso 1 1 d R
H37B H 1.2433 0.5082 0.3067 0.052 Uiso 1 1 d R
H38 H 1.1110 0.5646 0.2840 0.052 Uiso 1 1 d R
H39A H 1.0807 0.5430 0.1379 0.058 Uiso 1 1 d R
H39B H 1.1813 0.5458 0.1610 0.058 Uiso 1 1 d R
H40 H 1.1458 0.4473 0.0782 0.052 Uiso 1 1 d R
H41A H 1.2664 0.4352 0.1779 0.057 Uiso 1 1 d R
H41B H 1.2185 0.3641 0.1650 0.057 Uiso 1 1 d R
H42A H 0.9843 0.5027 0.2415 0.045 Uiso 1 1 d R
H42B H 1.0219 0.4797 0.3322 0.045 Uiso 1 1 d R
H44 H 1.0031 0.3903 0.4246 0.045 Uiso 1 1 d R
H45 H 0.9375 0.4151 0.5476 0.058 Uiso 1 1 d R
H46 H 0.7872 0.4154 0.5459 0.057 Uiso 1 1 d R
H47 H 0.7008 0.3883 0.4231 0.051 Uiso 1 1 d R
H48 H 0.7645 0.3682 0.2961 0.045 Uiso 1 1 d R
H49 H 0.8049 0.2579 0.2890 0.034 Uiso 1 1 d R
H51 H 0.6581 0.1935 0.2776 0.042 Uiso 1 1 d R
H52 H 0.5614 0.1161 0.2089 0.054 Uiso 1 1 d R
H53 H 0.6058 0.0492 0.0961 0.057 Uiso 1 1 d R
H54 H 0.7409 0.0651 0.0494 0.049 Uiso 1 1 d R
H57 H 0.9421 0.1707 0.0254 0.071 Uiso 1 1 d R
H58A H 0.8390 0.1719 -0.0945 0.100 Uiso 1 1 d R
H58B H 0.8149 0.2263 -0.0279 0.100 Uiso 1 1 d R
H58C H 0.7664 0.1552 -0.0359 0.100 Uiso 1 1 d R
H59A H 0.9289 0.0647 -0.0421 0.116 Uiso 1 1 d R
H59B H 0.8603 0.0431 0.0188 0.116 Uiso 1 1 d R
H59C H 0.9565 0.0574 0.0548 0.116 Uiso 1 1 d R
H60A H 1.0304 0.2790 -0.0037 0.082 Uiso 1 1 calc R
H60B H 0.9531 0.3149 -0.0580 0.082 Uiso 1 1 calc R

loop_
_atom_site_aniso_label
_atom_site_aniso_U_11
_atom_site_aniso_U_22
_atom_site_aniso_U_33
_atom_site_aniso_U_23
_atom_site_aniso_U_13
_atom_site_aniso_U_12
Ru1 0.0306(2) 0.0260(2) 0.01906(19) 0.00024(12) 0.00238(14) -0.00196(13)
P2 0.0303(6) 0.0273(5) 0.0217(5) -0.0006(4) 0.0033(4) 0.0007(4)
P26 0.0353(6) 0.0264(5) 0.0197(5) 0.0008(4) 0.0000(4) -0.0004(5)
O9 0.041(2) 0.0444(18) 0.0264(16) 0.0038(14) 0.0094(15) -0.0002(15)
O33 0.0428(19) 0.0369(17) 0.0210(14) 0.0020(13) -0.0007(13) -0.0031(14)
O56 0.043(2) 0.0337(16) 0.0251(15) -0.0050(13) 0.0072(14) -0.0035(14)
Cl61 0.201(3) 0.131(2) 0.140(2) -0.0721(19) 0.119(2) -0.092(2)
Cl62 0.148(2) 0.0877(13) 0.0619(11) -0.0133(10) 0.0343(12) -0.0370(14)
C3 0.033(2) 0.028(2) 0.033(2) -0.0028(18) 0.0083(19) -0.0025(18)
C4 0.039(3) 0.027(2) 0.040(3) -0.0006(19) 0.008(2) -0.0011(19)
C5 0.050(3) 0.049(3) 0.048(3) 0.002(2) 0.023(3) -0.003(3)
C6 0.035(3) 0.056(3) 0.073(4) 0.000(3) 0.026(3) 0.001(2)
C7 0.031(3) 0.046(3) 0.065(4) -0.001(3) 0.009(2) 0.001(2)
C8 0.041(3) 0.032(2) 0.048(3) -0.004(2) 0.004(2) -0.001(2)
C10 0.037(3) 0.075(4) 0.031(3) -0.004(2) 0.002(2) 0.012(3)
C11 0.081(4) 0.028(2) 0.031(3) 0.000(2) 0.000(3) 0.001(3)
C12 0.085(5) 0.041(3) 0.036(3) -0.005(2) -0.017(3) 0.015(3)
C13 0.060(4) 0.072(4) 0.043(3) -0.002(3) 0.004(3) 0.007(3)
C14 0.064(4) 0.052(3) 0.047(3) 0.007(3) 0.005(3) 0.012(3)
C15 0.076(5) 0.074(4) 0.045(3) 0.015(3) 0.012(3) 0.006(4)
C16 0.061(4) 0.103(5) 0.035(3) 0.013(3) 0.015(3) 0.029(4)
C17 0.058(4) 0.078(4) 0.033(3) 0.015(3) 0.015(3) 0.030(3)
C18 0.103(6) 0.047(3) 0.043(3) 0.014(3) 0.023(4) 0.026(4)
C19 0.060(4) 0.049(3) 0.047(3) 0.005(2) 0.003(3) 0.004(3)
C20 0.041(3) 0.031(2) 0.063(3) 0.002(2) 0.019(3) 0.000(2)
C21 0.045(3) 0.041(3) 0.074(4) 0.009(3) 0.003(3) -0.002(2)
C22 0.045(3) 0.051(3) 0.064(4) 0.009(3) -0.005(3) -0.011(3)
C23 0.097(5) 0.041(3) 0.049(3) -0.016(3) -0.001(3) -0.006(3)
C24 0.095(5) 0.039(3) 0.054(3) -0.020(3) 0.020(3) -0.006(3)
C25 0.072(4) 0.045(3) 0.057(3) -0.007(3) 0.025(3) -0.008(3)
C33 0.051(3) 0.040(3) 0.025(2) 0.0009(19) 0.004(2) -0.013(2)
C27 0.037(3) 0.033(2) 0.029(2) 0.0089(18) -0.0018(19) 0.0010(19)
C28 0.045(3) 0.032(2) 0.034(2) 0.0013(19) -0.004(2) 0.003(2)
C29 0.043(3) 0.037(3) 0.053(3) 0.013(2) -0.003(2) 0.000(2)
C30 0.043(3) 0.049(3) 0.039(3) 0.025(2) -0.007(2) -0.002(2)
C31 0.042(3) 0.050(3) 0.026(2) 0.010(2) -0.004(2) -0.008(2)
C32 0.030(2) 0.035(2) 0.029(2) 0.0072(18) -0.0015(18) -0.0065(19)
C34 0.041(3) 0.025(2) 0.028(2) 0.0000(17) 0.0040(19) -0.0072(19)
C35 0.037(3) 0.032(2) 0.031(2) -0.0004(18) 0.0027(19) -0.0051(19)
C36 0.041(3) 0.049(3) 0.038(3) -0.002(2) 0.003(2) -0.014(2)
C37 0.050(3) 0.049(3) 0.032(2) -0.005(2) 0.005(2) -0.018(2)
C38 0.057(3) 0.030(2) 0.042(3) -0.002(2) 0.006(2) -0.012(2)
C39 0.066(4) 0.040(3) 0.039(3) 0.004(2) 0.001(3) -0.021(3)
C40 0.061(3) 0.045(3) 0.026(2) 0.000(2) 0.010(2) -0.018(3)
C41 0.051(3) 0.049(3) 0.044(3) -0.009(2) 0.018(3) -0.014(3)
C42 0.046(3) 0.033(2) 0.033(2) 0.0002(19) 0.002(2) -0.003(2)
C43 0.043(3) 0.026(2) 0.029(2) -0.0005(17) 0.0054(19) -0.0007(19)
C44 0.043(3) 0.041(3) 0.028(2) -0.0017(19) 0.003(2) -0.004(2)
C45 0.066(4) 0.051(3) 0.026(2) -0.006(2) 0.002(2) -0.006(3)
C46 0.068(4) 0.041(3) 0.037(3) -0.005(2) 0.021(3) 0.001(3)
C47 0.046(3) 0.040(3) 0.044(3) -0.003(2) 0.015(2) 0.006(2)
C48 0.044(3) 0.034(2) 0.036(2) 0.0014(19) 0.005(2) 0.008(2)
C49 0.033(2) 0.030(2) 0.021(2) -0.0013(16) -0.0023(17) 0.0052(18)
C50 0.035(2) 0.025(2) 0.028(2) 0.0064(17) 0.0019(19) -0.0007(18)
C51 0.033(3) 0.031(2) 0.041(3) 0.0064(19) 0.004(2) 0.0004(19)
C52 0.042(3) 0.041(3) 0.051(3) 0.010(2) 0.002(2) -0.007(2)
C53 0.050(3) 0.035(3) 0.054(3) 0.005(2) -0.010(3) -0.013(2)
C54 0.052(3) 0.033(2) 0.036(3) -0.001(2) -0.001(2) -0.008(2)
C55 0.039(3) 0.027(2) 0.030(2) 0.0049(18) -0.0015(19) -0.0050(19)
C57 0.076(4) 0.072(4) 0.032(3) -0.017(3) 0.021(3) -0.025(3)
C58 0.125(7) 0.097(6) 0.027(3) -0.002(3) -0.002(3) -0.058(5)
C59 0.115(7) 0.097(6) 0.086(5) -0.048(5) 0.051(5) -0.005(5)
C60 0.086(5) 0.075(4) 0.047(3) 0.010(3) 0.026(3) 0.012(4)

loop_
_atom_type_symbol
_atom_type_description
_atom_type_scat_dispersion_real
_atom_type_scat_dispersion_imag
_atom_type_scat_source
C C 0.0033 0.0016 'International Tables Vol C Tables 4.2.6.8 and 6.1.1.4'
H H 0.0000 0.0000 'International Tables Vol C Tables 4.2.6.8 and 6.1.1.4'
Cl Cl 0.1484 0.1585 'International Tables Vol C Tables 4.2.6.8 and 6.1.1.4'
O O 0.0106 0.0060 'International Tables Vol C Tables 4.2.6.8 and 6.1.1.4'
P P 0.1023 0.0942 'International Tables Vol C Tables 4.2.6.8 and 6.1.1.4'
Ru Ru -1.2594 0.8363 'International Tables Vol C Tables 4.2.6.8 and 6.1.1.4'

loop_
_diffrn_radiation_wavelength
0.71073

loop_
_geom_angle_atom_site_label_1
_geom_angle_atom_site_label_2
_geom_angle_atom_site_label_3
_geom_angle
C49 Ru1 O33 101.85(16)
C49 Ru1 O9 164.29(17)
O33 Ru1 O9 83.53(13)
C49 Ru1 O56 78.80(15)
O33 Ru1 O56 81.31(11)
O9 Ru1 O56 87.56(12)
C49 Ru1 P26 91.13(14)
O33 Ru1 P26 82.16(9)
O9 Ru1 P26 104.29(10)
O56 Ru1 P26 158.40(9)
C49 Ru1 P2 95.82(13)
O33 Ru1 P2 160.92(10)
O9 Ru1 P2 77.56(9)
O56 Ru1 P2 95.27(9)
P26 Ru1 P2 104.80(4)
C3 P2 C20 101.5(2)
C3 P2 C10 112.2(2)
C20 P2 C10 100.8(3)
C3 P2 Ru1 101.76(15)
C20 P2 Ru1 111.26(19)
C10 P2 Ru1 126.83(17)
C27 P26 C43 102.8(2)
C27 P26 C34 100.9(2)
C43 P26 C34 107.8(2)
C27 P26 Ru1 98.46(15)
C43 P26 Ru1 121.78(14)
C34 P26 Ru1 120.32(15)
C4 O9 Ru1 121.1(3)
C32 O33 Ru1 119.4(3)
C55 O56 C57 122.9(4)
C55 O56 Ru1 110.4(2)
C57 O56 Ru1 119.0(3)
C8 C3 C4 119.9(4)
C8 C3 P2 128.2(4)
C4 C3 P2 111.7(4)
O9 C4 C5 121.3(4)
O9 C4 C3 121.5(4)
C5 C4 C3 117.2(5)
C6 C5 C4 121.1(5)
C5 C6 C7 121.4(5)
C8 C7 C6 118.8(5)
C7 C8 C3 121.5(5)
C11 C10 C17 110.6(5)
C11 C10 C19 107.5(4)
C17 C10 C19 106.1(5)
C11 C10 P2 111.4(4)
C17 C10 P2 110.4(4)
C19 C10 P2 110.6(4)
C10 C11 C12 111.2(5)
C18 C12 C11 111.2(5)
C18 C12 C13 105.1(5)
C11 C12 C13 107.3(5)
C14 C13 C12 111.5(5)
C15 C14 C19 109.0(5)
C15 C14 C13 109.9(5)
C19 C14 C13 110.6(5)
C14 C15 C16 108.6(5)
C18 C16 C17 108.4(6)
C18 C16 C15 108.7(5)
C17 C16 C15 108.3(5)
C10 C17 C16 112.7(5)
C16 C18 C12 113.6(5)
C14 C19 C10 109.4(4)
C25 C20 C21 117.1(5)
C25 C20 P2 122.1(4)
C21 C20 P2 120.2(4)
C20 C21 C22 119.1(5)
C23 C22 C21 120.0(6)
C22 C23 C24 121.8(6)
C23 C24 C25 119.6(6)
C20 C25 C24 121.8(6)
C40 C33 C34 110.0(4)
C28 C27 C32 119.3(4)
C28 C27 P26 127.6(4)
C32 C27 P26 112.9(3)
C29 C28 C27 121.6(5)
C28 C29 C30 119.0(5)
C31 C30 C29 120.6(4)
C30 C31 C32 121.0(5)
O33 C32 C31 121.3(4)
O33 C32 C27 120.3(4)
C31 C32 C27 118.4(4)
C42 C34 C35 108.7(4)
C42 C34 C33 108.0(4)
C35 C34 C33 108.1(4)
C42 C34 P26 113.6(3)
C35 C34 P26 112.0(3)
C33 C34 P26 106.2(3)
C36 C35 C34 109.6(4)
C41 C36 C37 110.5(4)
C41 C36 C35 110.6(4)
C37 C36 C35 108.1(4)
C38 C37 C36 109.4(4)
C37 C38 C42 110.1(4)
C37 C38 C39 109.8(5)
C42 C38 C39 109.4(4)
C40 C39 C38 108.6(4)
C41 C40 C39 110.3(4)
C41 C40 C33 109.7(4)
C39 C40 C33 110.2(5)
C40 C41 C36 108.6(4)
C38 C42 C34 110.6(4)
C44 C43 C48 118.4(4)
C44 C43 P26 124.4(4)
C48 C43 P26 117.1(4)
C45 C44 C43 120.3(5)
C46 C45 C44 120.7(5)
C47 C46 C45 120.0(5)
C46 C47 C48 120.5(5)
C43 C48 C47 120.1(5)
C50 C49 Ru1 118.1(3)
C51 C50 C55 118.2(4)
C51 C50 C49 123.2(4)
C55 C50 C49 118.6(4)
C52 C51 C50 121.6(5)
C51 C52 C53 119.0(5)
C52 C53 C54 121.2(5)
C55 C54 C53 119.1(5)
O56 C55 C54 125.4(4)
O56 C55 C50 113.6(4)
C54 C55 C50 120.9(4)
O56 C57 C58 110.4(5)
O56 C57 C59 110.8(5)
C58 C57 C59 115.2(6)
Cl61 C60 Cl62 112.3(4)
C6 C5 H5 119.5
C4 C5 H5 119.3
C5 C6 H6 120.0
C7 C6 H6 118.6
C8 C7 H7 121.7
C6 C7 H7 119.6
C7 C8 H8 119.1
C3 C8 H8 119.5
C10 C11 H11A 109.3
C12 C11 H11A 108.8
C10 C11 H11B 109.1
C12 C11 H11B 109.0
H11A C11 H11B 109.5
C18 C12 H12 111.8
C11 C12 H12 111.1
C13 C12 H12 110.0
C14 C13 H13A 108.8
C12 C13 H13A 109.0
C14 C13 H13B 108.6
C12 C13 H13B 109.4
H13A C13 H13B 109.5
C15 C14 H14 109.6
C19 C14 H14 109.1
C13 C14 H14 108.5
C14 C15 H15A 109.3
C16 C15 H15A 109.7
C14 C15 H15B 109.4
C16 C15 H15B 110.2
H15A C15 H15B 109.5
C18 C16 H16 110.2
C17 C16 H16 109.9
C15 C16 H16 111.3
C10 C17 H17A 108.6
C16 C17 H17A 108.6
C10 C17 H17B 109.2
C16 C17 H17B 108.2
H17A C17 H17B 109.5
C16 C18 H18A 106.8
C12 C18 H18A 109.2
C16 C18 H18B 107.7
C12 C18 H18B 109.9
H18A C18 H18B 109.5
C14 C19 H19A 109.3
C10 C19 H19A 109.0
C14 C19 H19B 110.4
C10 C19 H19B 109.2
H19A C19 H19B 109.5
C20 C21 H21 119.9
C22 C21 H21 121.0
C23 C22 H22 120.0
C21 C22 H22 120.0
C22 C23 H23 120.8
C24 C23 H23 117.4
C23 C24 H24 119.8
C25 C24 H24 120.5
C20 C25 H25 119.8
C24 C25 H25 118.4
C40 C33 H33A 109.1
C34 C33 H33A 109.3
C40 C33 H33B 109.1
C34 C33 H33B 109.7
H33A C33 H33B 109.5
C29 C28 H28 119.0
C27 C28 H28 119.5
C28 C29 H29 119.9
C30 C29 H29 121.1
C31 C30 H30 119.6
C29 C30 H30 119.8
C30 C31 H31 120.3
C32 C31 H31 118.7
C36 C35 H35A 109.6
C34 C35 H35A 109.5
C36 C35 H35B 109.4
C34 C35 H35B 109.2
H35A C35 H35B 109.5
C41 C36 H36 108.6
C37 C36 H36 109.3
C35 C36 H36 109.7
C38 C37 H37A 109.1
C36 C37 H37A 109.6
C38 C37 H37B 109.8
C36 C37 H37B 109.5
H37A C37 H37B 109.5
C37 C38 H38 108.2
C42 C38 H38 109.5
C39 C38 H38 109.8
C40 C39 H39A 110.0
C38 C39 H39A 108.8
C40 C39 H39B 110.1
C38 C39 H39B 109.8
H39A C39 H39B 109.5
C41 C40 H40 108.7
C39 C40 H40 109.2
C33 C40 H40 108.7
C40 C41 H41A 110.0
C36 C41 H41A 109.4
C40 C41 H41B 110.0
C36 C41 H41B 109.4
H41A C41 H41B 109.5
C38 C42 H42A 108.9
C34 C42 H42A 109.3
C38 C42 H42B 109.3
C34 C42 H42B 109.3
H42A C42 H42B 109.5
C45 C44 H44 120.1
C43 C44 H44 119.6
C46 C45 H45 119.3
C44 C45 H45 120.0
C47 C46 H46 120.2
C45 C46 H46 119.8
C46 C47 H47 119.7
C48 C47 H47 119.8
C43 C48 H48 119.2
C47 C48 H48 120.7
C50 C49 H49 122.0
Ru1 C49 H49 119.8
C52 C51 H51 118.8
C50 C51 H51 119.6
C51 C52 H52 119.7
C53 C52 H52 121.3
C52 C53 H53 120.6
C54 C53 H53 118.2
C55 C54 H54 121.5
C53 C54 H54 119.5
O56 C57 H57 106.7
C58 C57 H57 109.0
C59 C57 H57 104.2
C57 C58 H58A 110.3
C57 C58 H58B 109.2
H58A C58 H58B 109.5
C57 C58 H58C 108.9
H58A C58 H58C 109.5
H58B C58 H58C 109.5
C57 C59 H59A 110.4
C57 C59 H59B 109.0
H59A C59 H59B 109.5
C57 C59 H59C 109.0
H59A C59 H59C 109.5
H59B C59 H59C 109.5
Cl61 C60 H60A 109.1
Cl62 C60 H60A 109.1
Cl61 C60 H60B 109.1
Cl62 C60 H60B 109.1
H60A C60 H60B 107.9

loop_
_geom_bond_atom_site_label_1
_geom_bond_atom_site_label_2
_geom_bond_distance
Ru1 C49 1.878(5)
Ru1 O33 2.047(3)
Ru1 O9 2.172(3)
Ru1 O56 2.273(3)
Ru1 P26 2.2742(11)
Ru1 P2 2.3528(11)
P2 C3 1.811(5)
P2 C20 1.848(5)
P2 C10 1.878(5)
P26 C27 1.816(4)
P26 C43 1.846(5)
P26 C34 1.890(5)
O9 C4 1.305(6)
O33 C32 1.323(6)
O56 C55 1.379(6)
O56 C57 1.467(6)
Cl61 C60 1.691(7)
Cl62 C60 1.728(7)
C3 C8 1.405(7)
C3 C4 1.418(6)
C4 C5 1.409(7)
C5 C6 1.369(8)
C6 C7 1.392(8)
C7 C8 1.362(7)
C10 C11 1.516(8)
C10 C17 1.524(8)
C10 C19 1.620(8)
C11 C12 1.549(7)
C12 C18 1.516(10)
C12 C13 1.547(8)
C13 C14 1.537(9)
C14 C15 1.513(9)
C14 C19 1.521(8)
C15 C16 1.582(9)
C16 C18 1.500(10)
C16 C17 1.528(7)
C20 C25 1.373(8)
C20 C21 1.413(7)
C21 C22 1.458(8)
C22 C23 1.321(9)
C23 C24 1.356(10)
C24 C25 1.409(8)
C33 C40 1.532(7)
C33 C34 1.560(6)
C27 C28 1.405(6)
C27 C32 1.415(6)
C28 C29 1.370(7)
C29 C30 1.396(8)
C30 C31 1.388(7)
C31 C32 1.394(6)
C34 C42 1.547(6)
C34 C35 1.550(7)
C35 C36 1.546(7)
C36 C41 1.530(7)
C36 C37 1.541(7)
C37 C38 1.516(8)
C38 C42 1.519(7)
C38 C39 1.545(7)
C39 C40 1.528(7)
C40 C41 1.521(8)
C43 C44 1.397(6)
C43 C48 1.400(7)
C44 C45 1.386(7)
C45 C46 1.382(8)
C46 C47 1.359(8)
C47 C48 1.404(7)
C49 C50 1.453(6)
C50 C51 1.396(6)
C50 C55 1.403(6)
C51 C52 1.379(7)
C52 C53 1.387(8)
C53 C54 1.388(8)
C54 C55 1.389(6)
C57 C58 1.530(10)
C57 C59 1.533(10)
C5 H5 0.9600
C6 H6 0.9600
C7 H7 0.9601
C8 H8 0.9599
C11 H11A 0.9601
C11 H11B 0.9599
C12 H12 0.9600
C13 H13A 0.9600
C13 H13B 0.9600
C14 H14 0.9600
C15 H15A 0.9600
C15 H15B 0.9600
C16 H16 0.9600
C17 H17A 0.9601
C17 H17B 0.9601
C18 H18A 0.9601
C18 H18B 0.9600
C19 H19A 0.9599
C19 H19B 0.9600
C21 H21 0.9601
C22 H22 0.9600
C23 H23 0.9600
C24 H24 0.9600
C25 H25 0.9599
C33 H33A 0.9599
C33 H33B 0.9600
C28 H28 0.9600
C29 H29 0.9600
C30 H30 0.9600
C31 H31 0.9600
C35 H35A 0.9600
C35 H35B 0.9599
C36 H36 0.9600
C37 H37A 0.9600
C37 H37B 0.9599
C38 H38 0.9600
C39 H39A 0.9600
C39 H39B 0.9599
C40 H40 0.9600
C41 H41A 0.9601
C41 H41B 0.9599
C42 H42A 0.9600
C42 H42B 0.9601
C44 H44 0.9600
C45 H45 0.9600
C46 H46 0.9600
C47 H47 0.9600
C48 H48 0.9600
C49 H49 0.9599
C51 H51 0.9600
C52 H52 0.9601
C53 H53 0.9599
C54 H54 0.9599
C57 H57 0.9600
C58 H58A 0.9600
C58 H58B 0.9600
C58 H58C 0.9601
C59 H59A 0.9601
C59 H59B 0.9600
C59 H59C 0.9599
C60 H60A 0.9700
C60 H60B 0.9700
